data_7111096
loop_
_publ_author_name
'Alexander, Jacob S.'
'Baldwin, John E.'
'Burrell, Richard C.'
'Ruhlandt-Senge, Karin'

_publ_section_title
;
 (1R,2S)-(+)-cis-1-Methoxycarbonyl-2-methylcyclobutane
;
_journal_issue 22
_journal_name_full 'Chemical Communications'
_journal_page_first 2201
_journal_paper_doi 10.1039/b006639g
_journal_year 2000
_chemical_formula_sum 'C14 H19 N O2'
_chemical_formula_weight 233.30
_chemical_name_systematic
; 
 ? 
;
_space_group_IT_number 92
_symmetry_cell_setting tetragonal
_symmetry_space_group_name_Hall 'P 4abw 2nw'
_symmetry_space_group_name_H-M 'P 41 21 2'
_atom_sites_solution_hydrogens geom
_atom_sites_solution_primary direct
_atom_sites_solution_secondary difmap
_audit_creation_method SHELXL-97
_cell_angle_alpha 90.00
_cell_angle_beta 90.00
_cell_angle_gamma 90.00
_cell_formula_units_Z 8
_cell_length_a 9.4318(2)
_cell_length_b 9.4318(2)
_cell_length_c 27.9890(8)
_cell_measurement_temperature 95(2)
_cell_volume 2489.87(10)
_computing_cell_refinement 'Bruker SMART'
_computing_data_collection 'Bruker SMART'
_computing_data_reduction 'Bruker SHELXTL'
_computing_molecular_graphics 'Bruker SHELXTL'
_computing_publication_material 'Bruker SHELXTL'
_computing_structure_refinement 'SHELXL-97 (Sheldrick, 1997)'
_computing_structure_solution 'SHELXS-97 (Sheldrick, 1990)'
_diffrn_ambient_temperature 95(2)
_diffrn_measured_fraction_theta_full 0.995
_diffrn_measured_fraction_theta_max 0.995
_diffrn_measurement_device_type 'CCD area detector'
_diffrn_measurement_method 'phi and omega scans'
_diffrn_radiation_monochromator graphite
_diffrn_radiation_source 'fine-focus sealed tube'
_diffrn_radiation_type MoK\a
_diffrn_radiation_wavelength 0.71073
_diffrn_reflns_av_R_equivalents 0.0347
_diffrn_reflns_av_sigmaI/netI 0.0180
_diffrn_reflns_limit_h_max 10
_diffrn_reflns_limit_h_min -12
_diffrn_reflns_limit_k_max 12
_diffrn_reflns_limit_k_min -12
_diffrn_reflns_limit_l_max 37
_diffrn_reflns_limit_l_min -32
_diffrn_reflns_number 21320
_diffrn_reflns_theta_full 28.29
_diffrn_reflns_theta_max 28.29
_diffrn_reflns_theta_min 2.28
_diffrn_standards_decay_% No
_exptl_absorpt_coefficient_mu 0.083
_exptl_absorpt_correction_T_max 0.9772
_exptl_absorpt_correction_T_min 0.9368
_exptl_absorpt_correction_type multi-scan
_exptl_absorpt_process_details 'Blessing, Acta Cryst. (1995) A51 33-38.'
_exptl_crystal_colour colorless
_exptl_crystal_density_diffrn 1.245
_exptl_crystal_density_method 'not measured'
_exptl_crystal_description octahedra
_exptl_crystal_F_000 1008
_exptl_crystal_size_max 0.80
_exptl_crystal_size_mid 0.50
_exptl_crystal_size_min 0.28
_refine_diff_density_max 0.186
_refine_diff_density_min -0.135
_refine_diff_density_rms 0.032
_refine_ls_abs_structure_details 'Flack H D (1983), Acta Cryst. A39, 876-881'
_refine_ls_abs_structure_Flack -0.2(9)
_refine_ls_extinction_coef 0.0035(9)
_refine_ls_extinction_expression Fc^*^=kFc[1+0.001xFc^2^\l^3^/sin(2\q)]^-1/4^
_refine_ls_extinction_method SHELXL
_refine_ls_goodness_of_fit_ref 1.039
_refine_ls_hydrogen_treatment mixed
_refine_ls_matrix_type full
_refine_ls_number_parameters 231
_refine_ls_number_reflns 3070
_refine_ls_number_restraints 0
_refine_ls_restrained_S_all 1.039
_refine_ls_R_factor_all 0.0348
_refine_ls_R_factor_gt 0.0306
_refine_ls_shift/su_max 0.001
_refine_ls_shift/su_mean 0.000
_refine_ls_structure_factor_coef Fsqd
_refine_ls_weighting_details 'calc w=1/[\s^2^(Fo^2^)+(0.0386P)^2^+0.5064P] where P=(Fo^2^+2Fc^2^)/3'
_refine_ls_weighting_scheme calc
_refine_ls_wR_factor_gt 0.0747
_refine_ls_wR_factor_ref 0.0770
_reflns_number_gt 2830
_reflns_number_total 3070
_reflns_threshold_expression >2sigma(I)
_cod_data_source_file b006639gsup1.cif
_cod_data_source_block frsad1
_cod_depositor_comments
;
The following automatic conversions were performed:

'_symmetry_cell_setting' value 'Tetragonal' changed to 'tetragonal'
according to /home/saulius/struct/CIF-dictionaries/cif_core.dic
dictionary named 'cif_core.dic' version 2.4.2 from 2011-04-26.

Automatic conversion script
Id: cif_fix_values 1891 2012-01-12 08:04:46Z andrius 
;
_cod_original_sg_symbol_H-M P4(1)2(1)2
_cod_database_code 7111096

loop_
_symmetry_equiv_pos_as_xyz
'x, y, z'
'-x, -y, z+1/2'
'-y+1/2, x+1/2, z+1/4'
'y+1/2, -x+1/2, z+3/4'
'-x+1/2, y+1/2, -z+1/4'
'x+1/2, -y+1/2, -z+3/4'
'y, x, -z'
'-y, -x, -z+1/2'

loop_
_atom_site_label
_atom_site_type_symbol
_atom_site_fract_x
_atom_site_fract_y
_atom_site_fract_z
_atom_site_U_iso_or_equiv
_atom_site_adp_type
_atom_site_occupancy
_atom_site_symmetry_multiplicity
_atom_site_calc_flag
C1 C 0.35408(13) 0.82528(13) 0.98468(4) 0.0222(2) Uani 1 1 d
H1 H 0.2617(16) 0.8167(16) 0.9692(5) 0.027(4) Uiso 1 1 d
C2 C 0.33537(14) 0.90299(14) 1.03299(4) 0.0257(3) Uani 1 1 d
H2B H 0.4123(17) 0.8829(16) 1.0562(5) 0.029(4) Uiso 1 1 d
H2A H 0.2473(19) 0.8845(18) 1.0496(6) 0.038(4) Uiso 1 1 d
C3 C 0.35844(13) 1.04563(13) 1.00681(4) 0.0252(2) Uani 1 1 d
H3A H 0.2642(17) 1.0906(17) 0.9958(6) 0.036(4) Uiso 1 1 d
H3B H 0.4204(18) 1.1163(18) 1.0227(5) 0.036(4) Uiso 1 1 d
C4 C 0.42514(12) 0.96396(12) 0.96440(4) 0.0200(2) Uani 1 1 d
H4 H 0.3959(14) 0.9925(15) 0.9318(5) 0.021(3) Uiso 1 1 d
C5 C 0.43549(15) 0.68683(13) 0.98337(5) 0.0267(3) Uani 1 1 d
H5A H 0.5262(17) 0.6994(16) 1.0010(6) 0.031(4) Uiso 1 1 d
H5B H 0.4576(16) 0.6566(16) 0.9509(5) 0.026(4) Uiso 1 1 d
H5C H 0.3772(18) 0.6138(19) 0.9984(6) 0.044(4) Uiso 1 1 d
C6 C 0.58590(12) 0.95607(12) 0.96610(4) 0.0180(2) Uani 1 1 d
O1 O 0.65631(9) 0.99407(9) 1.00122(3) 0.02323(19) Uani 1 1 d
N1 N 0.64605(10) 0.90025(10) 0.92693(3) 0.01886(19) Uani 1 1 d
H15 H 0.5899(17) 0.8763(17) 0.9019(5) 0.032(4) Uiso 1 1 d
C7 C 0.79742(11) 0.86852(12) 0.92431(4) 0.0185(2) Uani 1 1 d
H7 H 0.8320(14) 0.8635(14) 0.9572(4) 0.014(3) Uiso 1 1 d
C8 C 0.81480(13) 0.72093(12) 0.90153(4) 0.0210(2) Uani 1 1 d
H8A H 0.7854(15) 0.7235(15) 0.8668(5) 0.020(3) Uiso 1 1 d
H8B H 0.7513(16) 0.6536(16) 0.9199(5) 0.027(4) Uiso 1 1 d
O2 O 0.95828(9) 0.67410(9) 0.90228(3) 0.02251(18) Uani 1 1 d
H16 H 0.9810(18) 0.6590(19) 0.9337(6) 0.042(5) Uiso 1 1 d
C9 C 0.88101(12) 0.98129(12) 0.89787(4) 0.0191(2) Uani 1 1 d
C10 C 1.02335(13) 1.00315(12) 0.90938(4) 0.0245(2) Uani 1 1 d
H10 H 1.0673(17) 0.9517(17) 0.9365(5) 0.030(4) Uiso 1 1 d
C11 C 1.10356(13) 1.10297(13) 0.88451(5) 0.0290(3) Uani 1 1 d
H11 H 1.200(2) 1.1169(18) 0.8928(6) 0.045(5) Uiso 1 1 d
C12 C 1.04266(14) 1.18171(13) 0.84803(5) 0.0278(3) Uani 1 1 d
H12 H 1.0991(17) 1.2510(17) 0.8307(5) 0.031(4) Uiso 1 1 d
C13 C 0.90148(14) 1.15969(13) 0.83604(4) 0.0255(2) Uani 1 1 d
H13 H 0.8550(18) 1.2117(17) 0.8097(5) 0.035(4) Uiso 1 1 d
C14 C 0.82105(13) 1.06038(13) 0.86092(4) 0.0222(2) Uani 1 1 d
H14 H 0.7204(17) 1.0441(16) 0.8522(5) 0.031(4) Uiso 1 1 d

loop_
_atom_site_aniso_label
_atom_site_aniso_U_11
_atom_site_aniso_U_22
_atom_site_aniso_U_33
_atom_site_aniso_U_23
_atom_site_aniso_U_13
_atom_site_aniso_U_12
C1 0.0186(5) 0.0252(6) 0.0230(5) 0.0023(5) 0.0001(4) -0.0009(5)
C2 0.0241(6) 0.0284(6) 0.0245(6) 0.0019(5) 0.0056(5) 0.0035(5)
C3 0.0250(6) 0.0244(6) 0.0261(6) -0.0008(5) 0.0039(5) 0.0074(5)
C4 0.0195(5) 0.0203(5) 0.0202(5) 0.0008(4) 0.0008(4) 0.0038(4)
C5 0.0311(7) 0.0205(6) 0.0284(6) 0.0013(5) 0.0041(5) 0.0007(5)
C6 0.0204(5) 0.0162(5) 0.0175(5) 0.0024(4) 0.0009(4) 0.0012(4)
O1 0.0229(4) 0.0272(4) 0.0196(4) -0.0042(3) -0.0012(3) 0.0011(3)
N1 0.0167(4) 0.0222(5) 0.0177(4) -0.0013(4) -0.0009(4) 0.0008(3)
C7 0.0157(5) 0.0222(5) 0.0176(5) -0.0013(4) -0.0005(4) 0.0013(4)
C8 0.0203(5) 0.0199(5) 0.0228(5) -0.0005(4) 0.0033(4) 0.0010(4)
O2 0.0227(4) 0.0245(4) 0.0203(4) 0.0008(3) 0.0039(3) 0.0057(3)
C9 0.0184(5) 0.0188(5) 0.0201(5) -0.0040(4) 0.0017(4) 0.0013(4)
C10 0.0196(6) 0.0206(5) 0.0331(6) -0.0008(5) -0.0030(5) 0.0023(4)
C11 0.0179(6) 0.0238(6) 0.0451(7) -0.0035(5) 0.0011(5) -0.0009(5)
C12 0.0275(6) 0.0201(6) 0.0358(6) -0.0013(5) 0.0092(5) -0.0027(5)
C13 0.0290(6) 0.0221(6) 0.0254(6) 0.0004(5) 0.0025(5) 0.0020(5)
C14 0.0205(5) 0.0231(6) 0.0229(5) -0.0008(4) -0.0006(4) 0.0007(4)

loop_
_atom_type_symbol
_atom_type_description
_atom_type_scat_dispersion_real
_atom_type_scat_dispersion_imag
_atom_type_scat_source
C C 0.0033 0.0016 'International Tables Vol C Tables 4.2.6.8 and 6.1.1.4'
H H 0.0000 0.0000 'International Tables Vol C Tables 4.2.6.8 and 6.1.1.4'
N N 0.0061 0.0033 'International Tables Vol C Tables 4.2.6.8 and 6.1.1.4'
O O 0.0106 0.0060 'International Tables Vol C Tables 4.2.6.8 and 6.1.1.4'

loop_
_geom_angle_atom_site_label_1
_geom_angle_atom_site_label_2
_geom_angle_atom_site_label_3
_geom_angle
C5 C1 C2 119.14(10)
C5 C1 C4 119.42(10)
C2 C1 C4 88.28(9)
C5 C1 H1 111.7(9)
C2 C1 H1 108.9(9)
C4 C1 H1 106.8(9)
C3 C2 C1 88.97(9)
C3 C2 H2B 111.9(9)
C1 C2 H2B 113.4(9)
C3 C2 H2A 120.3(10)
C1 C2 H2A 115.6(10)
H2B C2 H2A 106.2(13)
C2 C3 C4 89.29(9)
C2 C3 H3A 112.2(9)
C4 C3 H3A 109.0(9)
C2 C3 H3B 117.1(9)
C4 C3 H3B 116.0(10)
H3A C3 H3B 111.4(13)
C6 C4 C3 113.95(10)
C6 C4 C1 111.88(9)
C3 C4 C1 87.94(9)
C6 C4 H4 108.7(8)
C3 C4 H4 117.3(8)
C1 C4 H4 116.0(8)
C1 C5 H5A 108.7(9)
C1 C5 H5B 112.5(9)
H5A C5 H5B 108.3(13)
C1 C5 H5C 108.2(10)
H5A C5 H5C 110.8(13)
H5B C5 H5C 108.4(13)
O1 C6 N1 122.34(10)
O1 C6 C4 123.07(10)
N1 C6 C4 114.56(10)
C6 N1 C7 122.31(9)
C6 N1 H15 118.8(10)
C7 N1 H15 118.7(10)
N1 C7 C9 112.89(9)
N1 C7 C8 108.07(9)
C9 C7 C8 112.12(9)
N1 C7 H7 106.8(8)
C9 C7 H7 108.7(8)
C8 C7 H7 108.1(8)
O2 C8 C7 112.06(10)
O2 C8 H8A 106.4(8)
C7 C8 H8A 110.3(8)
O2 C8 H8B 111.1(9)
C7 C8 H8B 107.1(8)
H8A C8 H8B 109.9(11)
C8 O2 H16 106.5(11)
C14 C9 C10 118.82(11)
C14 C9 C7 121.74(10)
C10 C9 C7 119.39(10)
C11 C10 C9 120.42(11)
C11 C10 H10 119.0(10)
C9 C10 H10 120.5(10)
C12 C11 C10 120.29(12)
C12 C11 H11 120.2(11)
C10 C11 H11 119.5(11)
C11 C12 C13 119.66(12)
C11 C12 H12 120.1(9)
C13 C12 H12 120.3(9)
C12 C13 C14 120.15(12)
C12 C13 H13 122.1(10)
C14 C13 H13 117.7(10)
C13 C14 C9 120.65(11)
C13 C14 H14 120.2(9)
C9 C14 H14 119.2(9)

loop_
_geom_bond_atom_site_label_1
_geom_bond_atom_site_label_2
_geom_bond_distance
C1 C5 1.5153(17)
C1 C2 1.5480(17)
C1 C4 1.5755(17)
C1 H1 0.976(15)
C2 C3 1.5473(18)
C2 H2B 0.992(16)
C2 H2A 0.968(18)
C3 C4 1.5484(16)
C3 H3A 1.032(17)
C3 H3B 0.991(17)
C4 C6 1.5189(16)
C4 H4 0.990(13)
C5 H5A 0.994(16)
C5 H5B 0.976(15)
C5 H5C 0.977(18)
C6 O1 1.2390(14)
C6 N1 1.3421(14)
N1 C7 1.4606(14)
N1 H15 0.907(16)
C7 C9 1.5168(15)
C7 C8 1.5398(16)
C7 H7 0.978(13)
C8 O2 1.4237(14)
C8 H8A 1.010(14)
C8 H8B 1.013(15)
O2 H16 0.918(18)
C9 C14 1.3949(16)
C9 C10 1.3960(16)
C10 C11 1.3941(18)
C10 H10 0.992(15)
C11 C12 1.3869(19)
C11 H11 0.950(19)
C12 C13 1.3889(19)
C12 H12 0.973(16)
C13 C14 1.3920(17)
C13 H13 0.989(16)
C14 H14 0.992(16)

loop_
_geom_torsion_atom_site_label_1
_geom_torsion_atom_site_label_2
_geom_torsion_atom_site_label_3
_geom_torsion_atom_site_label_4
_geom_torsion
C1 C2 C3 C4 -17.87(9)
C2 C3 C4 C1 17.56(9)
